data_2201521
loop_
_publ_author_name
'Daniel E. Lynch'
'Ian McClenaghan'

_publ_section_title
;
 3-[4-(Methylsulfonyl)benzoyl]propionic acid
;
_journal_issue 7
_journal_name_full 'Acta Crystallographica Section E'
_journal_page_first o729
_journal_page_last o730
_journal_paper_doi 10.1107/S160053680200990X
_journal_volume 58
_journal_year 2002
_chemical_formula_iupac 'C11 H12 O5 S'
_chemical_formula_moiety 'C11 H12 O5 S'
_chemical_formula_sum 'C11 H12 O5 S'
_chemical_formula_weight 256.27
_chemical_name_systematic
;
3-(4-(Methylsulfonyl)benzoyl)propionic acid
;
_space_group_IT_number 2
_symmetry_cell_setting triclinic
_symmetry_space_group_name_Hall '-P 1'
_symmetry_space_group_name_H-M 'P -1'
_atom_sites_solution_hydrogens geom
_atom_sites_solution_primary direct
_atom_sites_solution_secondary difmap
_audit_creation_method SHELXL-97
_cell_angle_alpha 96.9900(10)
_cell_angle_beta 101.1350(10)
_cell_angle_gamma 101.786(3)
_cell_formula_units_Z 2
_cell_length_a 5.18510(10)
_cell_length_b 10.5030(3)
_cell_length_c 10.9550(4)
_cell_measurement_reflns_used 3181
_cell_measurement_temperature 120(2)
_cell_measurement_theta_max 27.48
_cell_measurement_theta_min 2.91
_cell_volume 564.91(3)
_computing_cell_refinement 'DENZO and COLLECT'
_computing_data_collection 'DENZO (Otwinowski & Minor, 1997) and COLLECT (Hooft, 1998)'
_computing_data_reduction 'DENZO and COLLECT'
_computing_molecular_graphics 'PLATON97 (Spek, 1997)'
_computing_publication_material SHELXL97
_computing_structure_refinement 'SHELXL97 (Sheldrick, 1997)'
_computing_structure_solution 'SHELXS97 (Sheldrick, 1997)'
_diffrn_ambient_temperature 150(2)
_diffrn_detector_area_resol_mean 9.091
_diffrn_measured_fraction_theta_full 0.957
_diffrn_measured_fraction_theta_max 0.957
_diffrn_measurement_device_type 'Bruker--Nonius KappaCCD area-detector'
_diffrn_measurement_method '\f and \w'
_diffrn_radiation_monochromator graphite
_diffrn_radiation_source 'Bruker--Nonius FR591 rotating anode'
_diffrn_radiation_type MoK\a
_diffrn_radiation_wavelength 0.71073
_diffrn_reflns_av_R_equivalents 0.0317
_diffrn_reflns_av_sigmaI/netI 0.0450
_diffrn_reflns_limit_h_max 6
_diffrn_reflns_limit_h_min -6
_diffrn_reflns_limit_k_max 13
_diffrn_reflns_limit_k_min -13
_diffrn_reflns_limit_l_max 14
_diffrn_reflns_limit_l_min -14
_diffrn_reflns_number 6362
_diffrn_reflns_theta_full 27.49
_diffrn_reflns_theta_max 27.49
_diffrn_reflns_theta_min 3.85
_diffrn_standards_decay_% 0
_diffrn_standards_number 0
_exptl_absorpt_coefficient_mu 0.293
_exptl_absorpt_correction_T_max 0.983
_exptl_absorpt_correction_T_min 0.892
_exptl_absorpt_correction_type multi-scan
_exptl_absorpt_process_details 'SORTAV (Blessing, 1995)'
_exptl_crystal_colour colourless
_exptl_crystal_density_diffrn 1.507
_exptl_crystal_density_method 'not measured'
_exptl_crystal_description prism
_exptl_crystal_F_000 268
_exptl_crystal_size_max 0.40
_exptl_crystal_size_mid 0.20
_exptl_crystal_size_min 0.06
_refine_diff_density_max 0.465
_refine_diff_density_min -0.664
_refine_ls_extinction_method none
_refine_ls_goodness_of_fit_ref 1.026
_refine_ls_hydrogen_treatment mixed
_refine_ls_matrix_type full
_refine_ls_number_parameters 159
_refine_ls_number_reflns 2484
_refine_ls_number_restraints 0
_refine_ls_restrained_S_all 1.026
_refine_ls_R_factor_all 0.0532
_refine_ls_R_factor_gt 0.0422
_refine_ls_shift/su_max <0.001
_refine_ls_shift/su_mean <0.001
_refine_ls_structure_factor_coef Fsqd
_refine_ls_weighting_details 'w = 1/[\s^2^(Fo^2^)+(0.1P)^2^] where P = (Fo^2^+2Fc^2^)/3'
_refine_ls_weighting_scheme calc
_refine_ls_wR_factor_gt 0.1290
_refine_ls_wR_factor_ref 0.1377
_reflns_number_gt 2089
_reflns_number_total 2484
_reflns_threshold_expression I>2\s(I)
_cod_data_source_file na6163.cif
_cod_data_source_block I
_cod_depositor_comments
;
The following automatic conversions were performed:

'_exptl_absorpt_correction_type' value 'Multi-scan' changed to
'multi-scan' according to
/home/saulius/struct/CIF-dictionaries/cif_core.dic dictionary named
'cif_core.dic' version 2.4.1 from 2010-06-29.

Automatic conversion script
Id: cif_fix_values 1715 2011-07-08 13:25:40Z adriana 
;
_cod_original_cell_volume 564.90(3)
_cod_database_code 2201521
_cod_database_fobs_code 2201521

loop_
_symmetry_equiv_pos_as_xyz
'x, y, z'
'-x, -y, -z'

loop_
_atom_site_label
_atom_site_fract_x
_atom_site_fract_y
_atom_site_fract_z
_atom_site_U_iso_or_equiv
_atom_site_adp_type
_atom_site_calc_flag
_atom_site_refinement_flags
_atom_site_occupancy
_atom_site_disorder_assembly
_atom_site_disorder_group
_atom_site_type_symbol
C1 0.2139(4) 0.37910(17) 0.04390(17) 0.0180(4) Uani d . 1 . . C
O10 0.4157(3) 0.44149(12) 0.12343(12) 0.0225(3) Uani d . 1 . . O
O11 0.1782(3) 0.38926(14) -0.07673(13) 0.0250(3) Uani d . 1 . . O
H11 0.299(5) 0.441(3) -0.090(3) 0.047(8) Uiso d . 1 . . H
C2 -0.0197(4) 0.29148(18) 0.07621(18) 0.0208(4) Uani d . 1 . . C
H21 -0.1210 0.2269 0.0000 0.026 Uiso calc R 1 . . H
H22 -0.1429 0.3458 0.1004 0.026 Uiso calc R 1 . . H
C3 0.0597(4) 0.21685(17) 0.18267(17) 0.0183(4) Uani d . 1 . . C
H31 0.1673 0.2807 0.2582 0.023 Uiso calc R 1 . . H
H32 -0.1057 0.1688 0.2045 0.023 Uiso calc R 1 . . H
C4 0.2221(4) 0.12014(17) 0.14735(17) 0.0180(4) Uani d . 1 . . C
O41 0.3176(3) 0.12502(14) 0.05412(13) 0.0287(4) Uani d . 1 . . O
C5 0.2661(3) 0.01746(17) 0.22850(16) 0.0156(4) Uani d . 1 . . C
C6 0.4319(4) -0.06576(17) 0.20102(17) 0.0181(4) Uani d . 1 . . C
H6 0.5195 -0.0555 0.1331 0.023 Uiso calc R 1 . . H
C7 0.4698(4) -0.16350(17) 0.27228(17) 0.0186(4) Uani d . 1 . . C
H7 0.5843 -0.2198 0.2541 0.023 Uiso calc R 1 . . H
C8 0.3384(4) -0.17814(17) 0.37069(16) 0.0157(4) Uani d . 1 . . C
C9 0.1724(4) -0.09650(19) 0.39875(18) 0.0217(4) Uani d . 1 . . C
H9 0.0824 -0.1080 0.4658 0.027 Uiso calc R 1 . . H
C10 0.1382(4) 0.00224(18) 0.32835(18) 0.0213(4) Uani d . 1 . . C
H10 0.0271 0.0598 0.3482 0.027 Uiso calc R 1 . . H
S1 0.37915(9) -0.30490(4) 0.46100(4) 0.01837(18) Uani d . 1 . . S
O1 0.3055(3) -0.27250(13) 0.57857(12) 0.0260(3) Uani d . 1 . . O
O2 0.6471(3) -0.32488(14) 0.46423(14) 0.0299(4) Uani d . 1 . . O
C11 0.1423(4) -0.44481(18) 0.37026(18) 0.0213(4) Uani d . 1 . . C
H111 -0.0401 -0.4294 0.3615 0.027 Uiso calc R 1 . . H
H112 0.1536 -0.5214 0.4122 0.027 Uiso calc R 1 . . H
H113 0.1813 -0.4616 0.2865 0.027 Uiso calc R 1 . . H

loop_
_atom_site_aniso_label
_atom_site_aniso_U_11
_atom_site_aniso_U_22
_atom_site_aniso_U_33
_atom_site_aniso_U_12
_atom_site_aniso_U_13
_atom_site_aniso_U_23
C1 0.0204(9) 0.0170(9) 0.0203(9) 0.0089(7) 0.0063(7) 0.0067(7)
O10 0.0233(7) 0.0234(7) 0.0193(7) 0.0018(5) 0.0038(5) 0.0059(5)
O11 0.0250(8) 0.0269(8) 0.0206(7) -0.0014(6) 0.0029(6) 0.0111(6)
C2 0.0201(9) 0.0199(9) 0.0251(10) 0.0061(7) 0.0058(8) 0.0106(8)
C3 0.0216(9) 0.0170(9) 0.0200(9) 0.0066(7) 0.0088(7) 0.0071(7)
C4 0.0196(9) 0.0156(9) 0.0187(9) 0.0013(7) 0.0064(7) 0.0042(7)
O41 0.0431(9) 0.0300(8) 0.0261(8) 0.0176(7) 0.0232(7) 0.0144(6)
C5 0.0169(9) 0.0135(8) 0.0158(9) 0.0006(7) 0.0053(7) 0.0027(7)
C6 0.0200(9) 0.0173(9) 0.0177(9) 0.0024(7) 0.0084(7) 0.0024(7)
C7 0.0192(9) 0.0165(9) 0.0232(9) 0.0066(7) 0.0092(7) 0.0041(7)
C8 0.0159(9) 0.0151(8) 0.0156(9) 0.0015(7) 0.0031(7) 0.0046(7)
C9 0.0279(11) 0.0232(10) 0.0195(10) 0.0089(8) 0.0123(8) 0.0080(8)
C10 0.0264(10) 0.0222(10) 0.0217(10) 0.0117(8) 0.0127(8) 0.0064(8)
S1 0.0180(3) 0.0179(3) 0.0202(3) 0.00448(19) 0.00343(19) 0.00750(19)
O1 0.0321(8) 0.0266(7) 0.0188(7) 0.0052(6) 0.0047(6) 0.0069(6)
O2 0.0189(7) 0.0332(8) 0.0439(9) 0.0107(6) 0.0085(6) 0.0202(7)
C11 0.0260(10) 0.0163(9) 0.0229(10) 0.0048(7) 0.0082(8) 0.0041(7)

loop_
_atom_type_symbol
_atom_type_description
_atom_type_scat_dispersion_real
_atom_type_scat_dispersion_imag
_atom_type_scat_source
C C 0.0033 0.0016 'International Tables Vol C Tables 4.2.6.8 and 6.1.1.4'
H H 0.0000 0.0000 'International Tables Vol C Tables 4.2.6.8 and 6.1.1.4'
O O 0.0106 0.0060 'International Tables Vol C Tables 4.2.6.8 and 6.1.1.4'
S S 0.1246 0.1234 'International Tables Vol C Tables 4.2.6.8 and 6.1.1.4'

loop_
_geom_angle_atom_site_label_1
_geom_angle_atom_site_label_2
_geom_angle_atom_site_label_3
_geom_angle
O10 C1 O11 122.9(2)
O10 C1 C2 123.1(2)
O11 C1 C2 114.0(2)
C1 O11 H11 112(2)
C1 C2 C3 114.1(2)
C1 C2 H21 108.7
C3 C2 H21 108.7
C1 C2 H22 108.7
C3 C2 H22 108.7
H21 C2 H22 107.6
C4 C3 C2 112.1(2)
C4 C3 H31 109.2
C2 C3 H31 109.2
C4 C3 H32 109.2
C2 C3 H32 109.2
H31 C3 H32 107.9
O41 C4 C5 120.2(2)
O41 C4 C3 120.5(2)
C5 C4 C3 119.3(2)
C6 C5 C10 119.7(2)
C6 C5 C4 119.2(2)
C10 C5 C4 121.1(2)
C7 C6 C5 120.3(2)
C7 C6 H6 119.8
C5 C6 H6 119.8
C6 C7 C8 119.2(2)
C6 C7 H7 120.4
C8 C7 H7 120.4
C9 C8 C7 121.1(2)
C9 C8 S1 119.10(10)
C7 C8 S1 119.90(10)
C8 C9 C10 119.5(2)
C8 C9 H9 120.3
C10 C9 H9 120.3
C9 C10 C5 120.2(2)
C9 C10 H10 119.9
C5 C10 H10 119.9
O1 S1 O2 118.32(9)
O1 S1 C11 109.39(9)
O2 S1 C11 108.71(9)
O1 S1 C8 108.56(8)
O2 S1 C8 107.26(8)
C11 S1 C8 103.60(9)
S1 C11 H111 109.5
S1 C11 H112 109.5
H111 C11 H112 109.5
S1 C11 H113 109.5
H111 C11 H113 109.5
H112 C11 H113 109.5

loop_
_geom_bond_atom_site_label_1
_geom_bond_atom_site_label_2
_geom_bond_site_symmetry_2
_geom_bond_distance
_geom_bond_publ_flag
C1 O10 . 1.230(2) ?
C1 O11 . 1.319(2) ?
C1 C2 . 1.493(3) ?
O11 H11 . 0.79(3) ?
C2 C3 . 1.521(2) ?
C2 H21 . 0.99 ?
C2 H22 . 0.99 ?
C3 C4 . 1.506(2) ?
C3 H31 . 0.99 ?
C3 H32 . 0.99 ?
C4 O41 . 1.220(2) ?
C4 C5 . 1.504(2) ?
C5 C6 . 1.392(2) ?
C5 C10 . 1.393(2) ?
C6 C7 . 1.386(2) ?
C6 H6 . 0.95 ?
C7 C8 . 1.390(3) ?
C7 H7 . 0.95 ?
C8 C9 . 1.382(3) ?
C8 S1 . 1.775(2) ?
C9 C10 . 1.385(3) ?
C9 H9 . 0.95 ?
C10 H10 . 0.95 ?
S1 O1 . 1.4340(10) ?
S1 O2 . 1.4410(10) ?
S1 C11 . 1.758(2) ?
C11 H111 . 0.98 ?
C11 H112 . 0.98 ?
C11 H113 . 0.98 ?

loop_
_geom_hbond_atom_site_label_D
_geom_hbond_atom_site_label_H
_geom_hbond_atom_site_label_A
_geom_hbond_site_symmetry_A
_geom_hbond_distance_DH
_geom_hbond_distance_HA
_geom_hbond_distance_DA
_geom_hbond_angle_DHA
_geom_hbond_publ_flag
O11 H11 O10 2_665 0.79(3) 1.85(3) 2.6388(18) 178(3) yes
C6 H6 O41 2_655 0.95 2.45 3.346(2) 157 yes
C9 H9 O1 . 0.95 2.58 2.942(2) 103 yes
C11 H111 O2 1_455 0.98 2.50 3.357(2) 146 yes
C11 H113 O10 1_545 0.98 2.57 3.483(2) 155 yes
C11 H112 O2 2_646 0.98 2.49 3.423(2) 160 yes

loop_
_geom_torsion_atom_site_label_1
_geom_torsion_atom_site_label_2
_geom_torsion_atom_site_label_3
_geom_torsion_atom_site_label_4
_geom_torsion
O10 C1 C2 C3 -36.6(2)
O11 C1 C2 C3 146.9(2)
C1 C2 C3 C4 -64.9(2)
C2 C3 C4 O41 13.5(2)
C2 C3 C4 C5 -166.70(10)
O41 C4 C5 C6 4.4(3)
C3 C4 C5 C6 -175.5(2)
O41 C4 C5 C10 -173.9(2)
C3 C4 C5 C10 6.2(3)
C10 C5 C6 C7 0.1(3)
C4 C5 C6 C7 -178.3(2)
C5 C6 C7 C8 0.6(3)
C6 C7 C8 C9 -0.4(3)
C6 C7 C8 S1 178.70(10)
C7 C8 C9 C10 -0.6(3)
S1 C8 C9 C10 -179.70(10)
C8 C9 C10 C5 1.2(3)
C6 C5 C10 C9 -1.0(3)
C4 C5 C10 C9 177.3(2)
C9 C8 S1 O1 -20.4(2)
C7 C8 S1 O1 160.50(10)
C9 C8 S1 O2 -149.4(2)
C7 C8 S1 O2 31.5(2)
C9 C8 S1 C11 95.8(2)
C7 C8 S1 C11 -83.4(2)

loop_
_cod_related_entry_id
_cod_related_entry_database
_cod_related_entry_code
1 ChemSpider 524171
